data_7209462
loop_
_publ_author_name
'Nazar, L.F.'
'Rowsell, J.L.C.'

_publ_section_title
;
 Synthesis, structure, and solid-state electrochemical properties of Ce3 B
 O6: a new chromium(III) borate with the norbergite structure
;
_journal_name_full 'Journal of Materials Chemistry'
_journal_page_first 3228
_journal_page_last 3233
_journal_paper_doi 10.1039/b100707f
_journal_volume 11
_journal_year 2001
_chemical_formula_sum 'B Cr3 O6'
_chemical_name_systematic 'Cr3 (B O6)'
_space_group_IT_number 62
_symmetry_space_group_name_Hall '-P 2ac 2n'
_symmetry_space_group_name_H-M 'P n m a'
_cell_angle_alpha 90
_cell_angle_beta 90
_cell_angle_gamma 90
_cell_formula_units_Z 4
_cell_length_a 9.8552
_cell_length_b 8.4007
_cell_length_c 4.4138
_cell_volume 365.421
_citation_journal_id_ASTM JMACEP
_cod_data_source_file boron0-1_174.cif
_cod_data_source_block B1Cr3O6
_cod_original_formula_sum 'B1 Cr3 O6'
_cod_database_code 7209462

loop_
_symmetry_equiv_pos_as_xyz
x,y,z
-x+1/2,-y,z+1/2
x+1/2,-y+1/2,-z+1/2
-x,y+1/2,-z
-x,-y,-z
x-1/2,y,-z-1/2
-x-1/2,y-1/2,z-1/2
x,-y-1/2,z

loop_
_atom_site_label
_atom_site_type_symbol
_atom_site_fract_x
_atom_site_fract_y
_atom_site_fract_z
_atom_site_occupancy
_atom_site_U_iso_or_equiv
O4 O-2 0.2238 0.25 0.7555 1 0.0
O2 O-2 0.466 0.0833 0.7362 1 0.0
Cr2 Cr+3 0.4043 0.25 0.9796 1 0.0
B1 B+3 0.219 0.25 0.425 1 0.0
O3 O-2 0.0792 0.25 0.2795 1 0.0
O1 O-2 0.2887 0.1067 0.2656 1 0.0
Cr1 Cr+3 0.1279 0.0685 0.9928 1 0.0
